data_7104926
loop_
_publ_author_name
'Decken, Andreas'
'Mailman, Aaron'
'Passmore, Jack'

_publ_section_title
;
 The preparation of the MF6- (M = As, Sb) salts of 1,4-benzoquinodal
 bridged bis-1,3,2-dithiazolylium utilizing the cycloaddition and
 oxidative dehydrogenation chemistry of SNSMF6 and observation of a
 hybrid semiquinoidal-thiazyl radical-cation by EPR.
;
_journal_issue 40
_journal_name_full 'Chemical communications (Cambridge, England)'
_journal_page_first 6077
_journal_page_last 6079
_journal_paper_doi 10.1039/b910338d
_journal_year 2009
_chemical_formula_moiety 'C6 N2 O2 S4, C2 H3 N, 2 (As F6)'
_chemical_formula_sum 'C8 H3 As2 F12 N3 O2 S4'
_chemical_formula_weight 679.21
_space_group_IT_number 15
_symmetry_cell_setting monoclinic
_symmetry_Int_Tables_number 15
_symmetry_space_group_name_Hall '-C 2yc'
_symmetry_space_group_name_H-M 'C 1 2/c 1'
_atom_sites_solution_hydrogens geom
_atom_sites_solution_primary direct
_atom_sites_solution_secondary difmap
_audit_creation_method SHELXL-97
_cell_angle_alpha 90.00
_cell_angle_beta 120.246(4)
_cell_angle_gamma 90.00
_cell_formula_units_Z 4
_cell_length_a 18.343(4)
_cell_length_b 8.0690(13)
_cell_length_c 15.085(3)
_cell_measurement_reflns_used 4113
_cell_measurement_temperature 173(1)
_cell_measurement_theta_max 28.23
_cell_measurement_theta_min 2.57
_cell_volume 1928.9(6)
_computing_cell_refinement 'Bruker SMART'
_computing_data_collection 'Bruker SMART'
_computing_data_reduction 'Bruker SAINT'
_computing_molecular_graphics 'Bruker SHELXTL (Sheldrick, 2008)'
_computing_publication_material 'Bruker SHELXTL (Sheldrick, 2008)'
_computing_structure_refinement 'SHELXL-97 (Sheldrick, 2008)'
_computing_structure_solution 'SHELXS-97 (Sheldrick, 2008)'
_diffrn_ambient_temperature 173(1)
_diffrn_measured_fraction_theta_full 0.999
_diffrn_measured_fraction_theta_max 0.975
_diffrn_measurement_device_type 'Bruker AXS SMART1000/P4'
_diffrn_measurement_method 'phi and omega scans'
_diffrn_radiation_monochromator graphite
_diffrn_radiation_probe x-ray
_diffrn_radiation_type MoK\a
_diffrn_radiation_wavelength 0.71073
_diffrn_reflns_av_R_equivalents 0.0239
_diffrn_reflns_av_sigmaI/netI 0.0216
_diffrn_reflns_limit_h_max 21
_diffrn_reflns_limit_h_min -23
_diffrn_reflns_limit_k_max 10
_diffrn_reflns_limit_k_min -9
_diffrn_reflns_limit_l_max 18
_diffrn_reflns_limit_l_min -19
_diffrn_reflns_number 6425
_diffrn_reflns_theta_full 25.00
_diffrn_reflns_theta_max 27.50
_diffrn_reflns_theta_min 2.57
_diffrn_source 'fine-focus sealed tube'
_diffrn_source_type K760
_diffrn_standards_decay_% 0
_diffrn_standards_interval_count 0
_diffrn_standards_interval_time 0
_diffrn_standards_number 0
_exptl_absorpt_coefficient_mu 4.024
_exptl_absorpt_correction_T_max 0.298778
_exptl_absorpt_correction_T_min 0.170403
_exptl_absorpt_correction_type multi-scan
_exptl_absorpt_process_details 'SADABS (Sheldrick, 2004)'
_exptl_crystal_colour Colourless
_exptl_crystal_density_diffrn 2.339
_exptl_crystal_density_method 'not measured'
_exptl_crystal_description Parallelepiped
_exptl_crystal_F_000 1304
_exptl_crystal_size_max 0.55
_exptl_crystal_size_mid 0.40
_exptl_crystal_size_min 0.30
_refine_diff_density_max 0.499
_refine_diff_density_min -0.264
_refine_diff_density_rms 0.070
_refine_ls_extinction_method none
_refine_ls_goodness_of_fit_ref 1.062
_refine_ls_hydrogen_treatment constr
_refine_ls_matrix_type full
_refine_ls_number_parameters 143
_refine_ls_number_reflns 2155
_refine_ls_number_restraints 0
_refine_ls_restrained_S_all 1.062
_refine_ls_R_factor_all 0.0229
_refine_ls_R_factor_gt 0.0204
_refine_ls_shift/su_max 0.001
_refine_ls_shift/su_mean 0.000
_refine_ls_structure_factor_coef Fsqd
_refine_ls_weighting_details 'calc w=1/[\s^2^(Fo^2^)+(0.0268P)^2^+1.3198P] where P=(Fo^2^+2Fc^2^)/3'
_refine_ls_weighting_scheme calc
_refine_ls_wR_factor_gt 0.0506
_refine_ls_wR_factor_ref 0.0517
_reflns_number_gt 1996
_reflns_number_total 2155
_reflns_threshold_expression 'I > 2\s(I)'
_cod_data_source_file b910338d.txt
_cod_data_source_block jp080360
_cod_original_sg_symbol_Hall '-C 2yc '
_cod_original_sg_symbol_H-M 'C 2/c'
_cod_database_code 7104926

loop_
_symmetry_equiv_pos_as_xyz
'x, y, z'
'-x, y, -z+1/2'
'x+1/2, y+1/2, z'
'-x+1/2, y+1/2, -z+1/2'
'-x, -y, -z'
'x, -y, z-1/2'
'-x+1/2, -y+1/2, -z'
'x+1/2, -y+1/2, z-1/2'

loop_
_atom_site_label
_atom_site_type_symbol
_atom_site_fract_x
_atom_site_fract_y
_atom_site_fract_z
_atom_site_U_iso_or_equiv
_atom_site_adp_type
_atom_site_occupancy
_atom_site_symmetry_multiplicity
_atom_site_calc_flag
_atom_site_refinement_flags
_atom_site_disorder_assembly
_atom_site_disorder_group
S1 S 0.18824(3) 0.89370(6) 1.12557(3) 0.02731(11) Uani 1 1 d . . .
S2 S 0.12852(3) 0.95612(6) 0.92324(3) 0.02815(11) Uani 1 1 d . . .
N1 N 0.20650(11) 0.90588(19) 1.03269(13) 0.0297(4) Uani 1 1 d . . .
C1 C -0.03284(11) 1.0406(2) 0.88897(13) 0.0227(3) Uani 1 1 d . . .
C2 C 0.05466(11) 0.9800(2) 0.95885(13) 0.0224(3) Uani 1 1 d . . .
C3 C 0.08504(11) 0.9483(2) 1.06081(13) 0.0223(3) Uani 1 1 d . . .
O1 O -0.05928(9) 1.08218(16) 0.80142(10) 0.0310(3) Uani 1 1 d . . .
As1 As 0.147072(11) 0.42071(2) 0.078461(13) 0.02364(7) Uani 1 1 d . . .
F1 F 0.11284(9) 0.57860(15) -0.01035(9) 0.0426(3) Uani 1 1 d . . .
F2 F 0.18155(10) 0.26206(16) 0.16766(10) 0.0580(4) Uani 1 1 d . . .
F3 F 0.12248(9) 0.53706(17) 0.15502(10) 0.0454(3) Uani 1 1 d . . .
F4 F 0.24735(7) 0.50685(17) 0.14102(10) 0.0415(3) Uani 1 1 d . . .
F5 F 0.17321(9) 0.30438(18) 0.00307(11) 0.0556(4) Uani 1 1 d . . .
F6 F 0.04820(7) 0.33072(15) 0.01686(10) 0.0421(3) Uani 1 1 d . . .
C4 C 1.0000 0.6122(4) 0.7500 0.0377(7) Uani 1 2 d S . .
C5 C 1.0000 0.4327(4) 0.7500 0.0460(8) Uani 1 2 d S . .
H5A H 0.9930 0.3922 0.8065 0.069 Uiso 0.50 1 calc PR . .
H5B H 1.0536 0.3922 0.7589 0.069 Uiso 0.50 1 calc PR . .
H5C H 0.9534 0.3922 0.6846 0.069 Uiso 0.50 1 calc PR . .
N2 N 1.0000 0.7526(4) 0.7500 0.0538(8) Uani 1 2 d S . .

loop_
_atom_site_aniso_label
_atom_site_aniso_U_11
_atom_site_aniso_U_22
_atom_site_aniso_U_33
_atom_site_aniso_U_23
_atom_site_aniso_U_13
_atom_site_aniso_U_12
S1 0.0228(2) 0.0302(2) 0.0263(2) -0.00105(17) 0.01045(18) 0.00290(19)
S2 0.0263(2) 0.0343(2) 0.0295(2) -0.00046(18) 0.0183(2) 0.0009(2)
N1 0.0254(8) 0.0304(8) 0.0362(8) -0.0034(6) 0.0178(7) 0.0005(7)
C1 0.0238(9) 0.0218(8) 0.0235(8) -0.0039(7) 0.0126(7) -0.0027(7)
C2 0.0237(9) 0.0209(8) 0.0258(8) -0.0034(7) 0.0148(7) -0.0026(7)
C3 0.0227(8) 0.0197(8) 0.0239(8) -0.0020(6) 0.0113(7) -0.0008(7)
O1 0.0333(7) 0.0377(8) 0.0235(6) 0.0031(5) 0.0154(6) 0.0036(6)
As1 0.01998(11) 0.02090(11) 0.02724(11) -0.00415(6) 0.00982(8) -0.00125(7)
F1 0.0490(8) 0.0349(7) 0.0354(6) 0.0022(5) 0.0149(6) -0.0041(6)
F2 0.0602(9) 0.0331(7) 0.0460(7) 0.0080(6) 0.0010(7) -0.0067(7)
F3 0.0525(8) 0.0471(7) 0.0527(8) -0.0169(6) 0.0385(7) -0.0124(7)
F4 0.0247(6) 0.0436(7) 0.0504(7) -0.0103(6) 0.0145(5) -0.0067(6)
F5 0.0510(8) 0.0541(8) 0.0695(9) -0.0286(7) 0.0362(7) -0.0002(7)
F6 0.0266(6) 0.0333(6) 0.0558(7) -0.0078(6) 0.0128(6) -0.0067(5)
C4 0.0488(19) 0.0343(16) 0.0269(13) 0.000 0.0167(13) 0.000
C5 0.071(2) 0.0305(15) 0.0452(18) 0.000 0.0355(18) 0.000
N2 0.068(2) 0.0340(15) 0.0400(14) 0.000 0.0130(14) 0.000

loop_
_atom_type_symbol
_atom_type_description
_atom_type_scat_dispersion_real
_atom_type_scat_dispersion_imag
_atom_type_scat_source
C C 0.0033 0.0016 'International Tables Vol C Tables 4.2.6.8 and 6.1.1.4'
N N 0.0061 0.0033 'International Tables Vol C Tables 4.2.6.8 and 6.1.1.4'
O O 0.0106 0.0060 'International Tables Vol C Tables 4.2.6.8 and 6.1.1.4'
F F 0.0171 0.0103 'International Tables Vol C Tables 4.2.6.8 and 6.1.1.4'
S S 0.1246 0.1234 'International Tables Vol C Tables 4.2.6.8 and 6.1.1.4'
As As 0.0499 2.0058 'International Tables Vol C Tables 4.2.6.8 and 6.1.1.4'
H H 0.0000 0.0000 'International Tables Vol C Tables 4.2.6.8 and 6.1.1.4'

loop_
_geom_angle_atom_site_label_1
_geom_angle_atom_site_label_2
_geom_angle_atom_site_label_3
_geom_angle
_geom_angle_site_symmetry_1
_geom_angle_site_symmetry_3
_geom_angle_publ_flag
N1 S1 C3 98.35(9) . . ?
N1 S2 C2 98.24(9) . . ?
S2 N1 S1 116.55(10) . . ?
O1 C1 C2 124.25(16) . . ?
O1 C1 C3 122.25(17) . 5_577 ?
C2 C1 C3 113.46(14) . 5_577 ?
C3 C2 C1 122.63(15) . . ?
C3 C2 S2 113.25(14) . . ?
C1 C2 S2 123.99(13) . . ?
C2 C3 C1 123.78(16) . 5_577 ?
C2 C3 S1 113.60(13) . . ?
C1 C3 S1 122.61(13) 5_577 . ?
F3 As1 F5 179.18(7) . . ?
F3 As1 F1 90.14(7) . . ?
F5 As1 F1 90.18(7) . . ?
F3 As1 F6 91.80(6) . . ?
F5 As1 F6 88.95(7) . . ?
F1 As1 F6 91.14(6) . . ?
F3 As1 F2 89.91(8) . . ?
F5 As1 F2 89.77(8) . . ?
F1 As1 F2 179.94(8) . . ?
F6 As1 F2 88.89(6) . . ?
F3 As1 F4 88.90(6) . . ?
F5 As1 F4 90.34(7) . . ?
F1 As1 F4 89.89(6) . . ?
F6 As1 F4 178.76(6) . . ?
F2 As1 F4 90.08(7) . . ?
N2 C4 C5 180.000(3) . . ?
C4 C5 H5A 109.5 . . ?
C4 C5 H5B 109.5 . . ?
H5A C5 H5B 109.5 . . ?
C4 C5 H5C 109.5 . . ?
H5A C5 H5C 109.5 . . ?
H5B C5 H5C 109.5 . . ?

loop_
_geom_bond_atom_site_label_1
_geom_bond_atom_site_label_2
_geom_bond_distance
_geom_bond_site_symmetry_2
_geom_bond_publ_flag
S1 N1 1.5993(17) . ?
S1 C3 1.6939(19) . ?
S2 N1 1.5991(18) . ?
S2 C2 1.7013(17) . ?
C1 O1 1.203(2) . ?
C1 C2 1.491(2) . ?
C1 C3 1.493(2) 5_577 ?
C2 C3 1.371(2) . ?
C3 C1 1.493(2) 5_577 ?
As1 F3 1.7156(12) . ?
As1 F5 1.7187(12) . ?
As1 F1 1.7218(12) . ?
As1 F6 1.7269(12) . ?
As1 F2 1.7298(13) . ?
As1 F4 1.7344(12) . ?
C4 N2 1.133(4) . ?
C4 C5 1.448(4) . ?
C5 H5A 0.9800 . ?
C5 H5B 0.9800 . ?
C5 H5C 0.9800 . ?
